data_7029392
loop_
_publ_author_name
'Gal\'ajov, Miguel'
'Garc\'ia, Carlos'
'G\'omez, Manuel'
'G\'omez-Sal, Pilar'

_publ_section_title
;
 Alkyl chlorido hydridotris(3,5-dimethylpyrazolyl)borate imido niobium and
 tantalum(v) complexes: synthesis, conformational states of alkyl groups
 in solid and solution, X-ray diffraction and multinuclear magnetic
 resonance spectroscopy studies.
;
_journal_issue 15
_journal_name_full 'Dalton transactions (Cambridge, England : 2003)'
_journal_page_first 5747
_journal_page_last 5758
_journal_paper_doi 10.1039/c3dt53353k
_journal_volume 43
_journal_year 2014
_chemical_compound_source 'synthesis as described'
_chemical_formula_moiety 'C24 H42 B1 Cl1 N7 Ta1'
_chemical_formula_sum 'C24 H42 B Cl N7 Ta'
_chemical_formula_weight 655.86
_chemical_name_systematic
;
 ?
;
_space_group_crystal_system monoclinic
_space_group_IT_number 14
_space_group_name_Hall '-P 2yn'
_space_group_name_H-M_alt 'P 1 21/n 1'
_symmetry_space_group_name_Hall '-P 2yn'
_symmetry_space_group_name_H-M 'P 1 21/n 1'
_atom_sites_solution_hydrogens geom
_atom_sites_solution_primary direct
_atom_sites_solution_secondary difmap
_audit_conform_dict_location ftp://ftp.iucr.org/pub/cif_core.dic
_audit_conform_dict_name cif_core.dic
_audit_conform_dict_version 2.4
_audit_creation_date 2013-11-06T17:56:00-00:00
_audit_creation_method 'WinGX routine CIF_UPDATE'
_cell_angle_alpha 90
_cell_angle_beta 95.365(9)
_cell_angle_gamma 90
_cell_formula_units_Z 4
_cell_length_a 10.5914(16)
_cell_length_b 14.0905(14)
_cell_length_c 18.9936(19)
_cell_measurement_reflns_used 245
_cell_measurement_temperature 200(2)
_cell_measurement_theta_max 17.23
_cell_measurement_theta_min 3.25
_cell_measurement_wavelength 0.71073
_cell_volume 2822.2(6)
_computing_cell_refinement 'Dirax/lsq (Duisenberg & Schreurs, 1989-2000)'
_computing_data_collection 'Collect (Bruker AXS BV, 1997-2004)'
_computing_data_reduction 'EvalCCD (Duisenberg & Schreurs 1990-2000)'
_computing_molecular_graphics 'Ortep-3 for Windows (Farrugia, 1997)'
_computing_publication_material 'WinGX publication routines (Farrugia, 1999)'
_computing_structure_refinement 'SHELXL-97 (Sheldrick, 2008)'
_diffrn_ambient_temperature 200(2)
_diffrn_detector 'CCD plate'
_diffrn_detector_area_resol_mean 9
_diffrn_measured_fraction_theta_full 0.991
_diffrn_measured_fraction_theta_max 0.991
_diffrn_measurement_device '95mm CCD camera on \k-goniostat'
_diffrn_measurement_device_type KappaCCD
_diffrn_measurement_method 'CCD rotation images, thick slices'
_diffrn_orient_matrix_type X=UH
_diffrn_orient_matrix_UB_11 0.01
_diffrn_orient_matrix_UB_12 0
_diffrn_orient_matrix_UB_13 0
_diffrn_orient_matrix_UB_21 0
_diffrn_orient_matrix_UB_22 0.01
_diffrn_orient_matrix_UB_23 0
_diffrn_orient_matrix_UB_31 0
_diffrn_orient_matrix_UB_32 0
_diffrn_orient_matrix_UB_33 0.01
_diffrn_radiation_monochromator graphite
_diffrn_radiation_probe x-ray
_diffrn_radiation_type MoK\a
_diffrn_radiation_wavelength 0.71073
_diffrn_reflns_av_R_equivalents 0.0818
_diffrn_reflns_av_unetI/netI 0.1287
_diffrn_reflns_limit_h_max 13
_diffrn_reflns_limit_h_min -13
_diffrn_reflns_limit_k_max 18
_diffrn_reflns_limit_k_min -18
_diffrn_reflns_limit_l_max 23
_diffrn_reflns_limit_l_min -24
_diffrn_reflns_number 19594
_diffrn_reflns_reduction_process
;
 Scaled and merged with Sortav
 R.H. Blessing, (1987) Cryst. Rev. 1, 3-58
 R.H. Blessing, (1989) J. Appl. Cryst. 22, 396-397
;
_diffrn_reflns_theta_full 27.52
_diffrn_reflns_theta_max 27.52
_diffrn_reflns_theta_min 3.09
_diffrn_source 'Enraf Nonius FR590'
_exptl_absorpt_coefficient_mu 4.015
_exptl_absorpt_correction_T_max 0.136
_exptl_absorpt_correction_T_min 0.086
_exptl_absorpt_correction_type multi-scan
_exptl_absorpt_process_details
;
 R.H. Blessing, Acta Cryst. (1995), A51, 33-38
;
_exptl_crystal_colour yellow
_exptl_crystal_density_diffrn 1.544
_exptl_crystal_density_method 'not measured'
_exptl_crystal_description prism
_exptl_crystal_F_000 1320
_exptl_crystal_size_max 0.7
_exptl_crystal_size_mid 0.3
_exptl_crystal_size_min 0.2
_refine_diff_density_max 2.061
_refine_diff_density_min -2.488
_refine_diff_density_rms 0.166
_refine_ls_extinction_method none
_refine_ls_goodness_of_fit_ref 1.017
_refine_ls_hydrogen_treatment mixed
_refine_ls_matrix_type full
_refine_ls_number_parameters 311
_refine_ls_number_reflns 6432
_refine_ls_number_restraints 0
_refine_ls_restrained_S_all 1.017
_refine_ls_R_factor_all 0.0987
_refine_ls_R_factor_gt 0.0498
_refine_ls_shift/su_max 0.001
_refine_ls_shift/su_mean 0
_refine_ls_structure_factor_coef Fsqd
_refine_ls_weighting_details 'calc w=1/[\s^2^(Fo^2^)+(0.0000P)^2^+0.0000P] where P=(Fo^2^+2Fc^2^)/3'
_refine_ls_weighting_scheme calc
_refine_ls_wR_factor_gt 0.1008
_refine_ls_wR_factor_ref 0.1196
_reflns_number_gt 4103
_reflns_number_total 6432
_reflns_threshold_expression >2\s(I)
_cod_data_source_file c3dt53353k.txt
_cod_data_source_block 3b
_cod_database_code 7029392

loop_
_symmetry_equiv_pos_as_xyz
'x, y, z'
'-x+1/2, y+1/2, -z+1/2'
'-x, -y, -z'
'x-1/2, -y-1/2, z-1/2'

loop_
_atom_site_label
_atom_site_type_symbol
_atom_site_fract_x
_atom_site_fract_y
_atom_site_fract_z
_atom_site_U_iso_or_equiv
_atom_site_adp_type
_atom_site_occupancy
_atom_site_symmetry_multiplicity
_atom_site_calc_flag
_atom_site_refinement_flags
Ta1 Ta 0.56489(3) 0.16713(2) 0.215337(15) 0.03272(12) Uani 1 1 d .
Cl1 Cl 0.33914(15) 0.14560(12) 0.19413(10) 0.0342(4) Uani 1 1 d .
B1 B 0.7376(7) 0.1667(6) 0.0711(4) 0.0325(18) Uani 1 1 d .
N1 N 0.5462(6) 0.2549(4) 0.1037(3) 0.0388(15) Uani 1 1 d .
N2 N 0.6371(5) 0.2443(4) 0.0587(3) 0.0341(14) Uani 1 1 d .
N3 N 0.5948(5) 0.0539(4) 0.1308(3) 0.0316(13) Uani 1 1 d .
N4 N 0.6717(5) 0.0703(4) 0.0781(3) 0.0317(13) Uani 1 1 d .
N5 N 0.7717(5) 0.1841(4) 0.2037(3) 0.0376(15) Uani 1 1 d .
N6 N 0.8205(5) 0.1868(4) 0.1399(3) 0.0313(13) Uani 1 1 d .
N7 N 0.5847(6) 0.0926(5) 0.2941(3) 0.0530(18) Uani 1 1 d .
C10 C 0.3550(8) 0.3609(6) 0.1082(5) 0.059(2) Uani 1 1 d .
H10A H 0.3448 0.3259 0.1507 0.088 Uiso 1 1 calc R
H10B H 0.281 0.3528 0.0755 0.088 Uiso 1 1 calc R
H10C H 0.366 0.427 0.1194 0.088 Uiso 1 1 calc R
C11 C 0.4696(7) 0.3249(5) 0.0754(4) 0.0439(19) Uani 1 1 d .
C12 C 0.5127(7) 0.3587(5) 0.0152(4) 0.045(2) Uani 1 1 d .
H12 H 0.4772 0.4072 -0.0134 0.054 Uiso 1 1 calc R
C13 C 0.6199(8) 0.3067(5) 0.0047(4) 0.0420(19) Uani 1 1 d .
C14 C 0.7056(8) 0.3141(6) -0.0527(5) 0.055(2) Uani 1 1 d .
H14A H 0.772 0.2679 -0.0453 0.083 Uiso 1 1 calc R
H14B H 0.742 0.3766 -0.0524 0.083 Uiso 1 1 calc R
H14C H 0.6582 0.3028 -0.0975 0.083 Uiso 1 1 calc R
C20 C 0.4621(7) -0.0812(5) 0.1671(5) 0.049(2) Uani 1 1 d .
H20A H 0.4424 -0.0379 0.2035 0.073 Uiso 1 1 calc R
H20B H 0.5026 -0.1365 0.1882 0.073 Uiso 1 1 calc R
H20C H 0.3854 -0.0994 0.1395 0.073 Uiso 1 1 calc R
C21 C 0.5488(6) -0.0343(5) 0.1207(4) 0.0379(18) Uani 1 1 d .
C22 C 0.5981(7) -0.0734(5) 0.0618(4) 0.045(2) Uani 1 1 d .
H22 H 0.5818 -0.1338 0.0433 0.053 Uiso 1 1 calc R
C23 C 0.6743(7) -0.0068(5) 0.0364(4) 0.0369(17) Uani 1 1 d .
C24 C 0.7533(8) -0.0132(5) -0.0250(4) 0.051(2) Uani 1 1 d .
H24A H 0.7959 0.0461 -0.0305 0.077 Uiso 1 1 calc R
H24B H 0.6995 -0.027 -0.0673 0.077 Uiso 1 1 calc R
H24C H 0.8149 -0.0629 -0.0166 0.077 Uiso 1 1 calc R
C30 C 0.8601(7) 0.1942(6) 0.3308(4) 0.055(2) Uani 1 1 d .
H30A H 0.7727 0.1855 0.3389 0.082 Uiso 1 1 calc R
H30B H 0.8904 0.2529 0.3518 0.082 Uiso 1 1 calc R
H30C H 0.9095 0.1426 0.3518 0.082 Uiso 1 1 calc R
C31 C 0.8723(7) 0.1967(5) 0.2532(4) 0.0366(17) Uani 1 1 d .
C32 C 0.9803(7) 0.2079(5) 0.2206(4) 0.0367(18) Uani 1 1 d .
H32 H 1.0615 0.2179 0.2425 0.044 Uiso 1 1 calc R
C33 C 0.9462(6) 0.2014(5) 0.1485(4) 0.0326(17) Uani 1 1 d .
C34 C 1.0253(7) 0.2084(6) 0.0891(4) 0.051(2) Uani 1 1 d .
H34A H 0.9729 0.2012 0.0453 0.077 Uiso 1 1 calc R
H34B H 1.0883 0.1592 0.093 0.077 Uiso 1 1 calc R
H34C H 1.0661 0.2692 0.09 0.077 Uiso 1 1 calc R
C40 C 0.5802(8) 0.0288(5) 0.3532(4) 0.046(2) Uani 1 1 d .
C41 C 0.6180(11) 0.0758(7) 0.4235(5) 0.086(3) Uani 1 1 d .
H41A H 0.7021 0.1012 0.4236 0.129 Uiso 1 1 calc R
H41B H 0.6161 0.0299 0.4608 0.129 Uiso 1 1 calc R
H41C H 0.5597 0.1262 0.431 0.129 Uiso 1 1 calc R
C42 C 0.4454(8) -0.0126(7) 0.3513(5) 0.067(3) Uani 1 1 d .
H42A H 0.4232 -0.042 0.3063 0.1 Uiso 1 1 calc R
H42B H 0.3864 0.0374 0.3584 0.1 Uiso 1 1 calc R
H42C H 0.4426 -0.0591 0.3881 0.1 Uiso 1 1 calc R
C43 C 0.6760(10) -0.0524(7) 0.3443(6) 0.093(4) Uani 1 1 d .
H43A H 0.6541 -0.0842 0.3001 0.139 Uiso 1 1 calc R
H43B H 0.6735 -0.0967 0.3824 0.139 Uiso 1 1 calc R
H43C H 0.7599 -0.0264 0.3447 0.139 Uiso 1 1 calc R
C50 C 0.5698(8) 0.3057(6) 0.2599(5) 0.060(3) Uani 1 1 d .
H50A H 0.6595 0.315 0.2737 0.072 Uiso 1 1 calc R
H50B H 0.5513 0.3458 0.2188 0.072 Uiso 1 1 calc R
C51 C 0.5083(7) 0.3587(5) 0.3165(5) 0.046(2) Uani 1 1 d .
C52 C 0.5450(15) 0.4591(8) 0.3215(9) 0.153(6) Uani 1 1 d .
H52A H 0.5203 0.4901 0.2773 0.23 Uiso 1 1 calc R
H52B H 0.6352 0.4639 0.332 0.23 Uiso 1 1 calc R
H52C H 0.5034 0.489 0.3584 0.23 Uiso 1 1 calc R
C53 C 0.3671(9) 0.3542(10) 0.3060(7) 0.119(5) Uani 1 1 d .
H53A H 0.3385 0.3792 0.2602 0.179 Uiso 1 1 calc R
H53B H 0.3318 0.391 0.3419 0.179 Uiso 1 1 calc R
H53C H 0.34 0.2894 0.309 0.179 Uiso 1 1 calc R
C54 C 0.5503(13) 0.3205(9) 0.3882(6) 0.116(5) Uani 1 1 d .
H54A H 0.5314 0.2539 0.3896 0.173 Uiso 1 1 calc R
H54B H 0.5065 0.3531 0.423 0.173 Uiso 1 1 calc R
H54C H 0.64 0.3298 0.398 0.173 Uiso 1 1 calc R
H1 H 0.795(6) 0.161(4) 0.025(3) 0.029(17) Uiso 1 1 d .

loop_
_atom_site_aniso_label
_atom_site_aniso_U_11
_atom_site_aniso_U_22
_atom_site_aniso_U_33
_atom_site_aniso_U_23
_atom_site_aniso_U_13
_atom_site_aniso_U_12
Ta1 0.03201(19) 0.03266(19) 0.03395(19) -0.00511(14) 0.00550(12) -0.00292(13)
Cl1 0.0217(8) 0.0337(10) 0.0463(11) -0.0084(8) -0.0015(7) 0.0002(7)
B1 0.027(4) 0.038(5) 0.032(4) -0.004(4) 0.002(3) -0.001(4)
N1 0.040(4) 0.034(3) 0.042(4) 0.000(3) 0.001(3) 0.009(3)
N2 0.033(3) 0.034(3) 0.035(4) 0.000(3) 0.005(3) 0.006(3)
N3 0.031(3) 0.029(3) 0.035(3) -0.004(3) 0.007(3) -0.004(2)
N4 0.038(3) 0.028(3) 0.029(3) -0.009(3) 0.004(3) 0.002(2)
N5 0.024(3) 0.048(4) 0.041(4) -0.012(3) 0.001(3) -0.005(3)
N6 0.030(3) 0.033(3) 0.031(3) -0.002(3) 0.004(3) 0.006(2)
N7 0.059(5) 0.061(5) 0.039(4) -0.007(3) 0.003(3) -0.017(4)
C10 0.058(6) 0.051(5) 0.068(6) 0.012(5) 0.011(5) 0.029(4)
C11 0.041(4) 0.044(5) 0.046(5) 0.001(4) -0.003(4) 0.008(4)
C12 0.050(5) 0.042(5) 0.042(5) 0.010(4) -0.004(4) 0.006(4)
C13 0.052(5) 0.035(4) 0.037(5) 0.003(4) -0.003(4) -0.006(4)
C14 0.067(6) 0.048(5) 0.050(5) 0.019(4) 0.009(5) 0.000(4)
C20 0.045(5) 0.037(5) 0.065(6) -0.004(4) 0.004(4) -0.012(4)
C21 0.031(4) 0.039(4) 0.042(5) -0.006(4) -0.006(3) 0.007(3)
C22 0.053(5) 0.029(4) 0.050(5) -0.005(4) -0.001(4) 0.010(4)
C23 0.043(4) 0.034(4) 0.033(4) -0.001(3) -0.002(3) 0.011(3)
C24 0.070(6) 0.039(5) 0.045(5) -0.005(4) 0.007(4) 0.018(4)
C30 0.045(5) 0.079(7) 0.039(5) 0.000(4) -0.002(4) -0.012(4)
C31 0.042(5) 0.037(4) 0.031(4) 0.000(3) 0.001(3) -0.010(3)
C32 0.026(4) 0.040(4) 0.044(5) -0.009(4) 0.000(3) 0.000(3)
C33 0.024(4) 0.032(4) 0.041(5) 0.002(3) 0.001(3) 0.002(3)
C34 0.032(4) 0.070(6) 0.053(5) -0.004(4) 0.012(4) 0.000(4)
C40 0.060(5) 0.029(4) 0.048(5) 0.004(4) 0.001(4) -0.003(4)
C41 0.129(10) 0.078(8) 0.054(6) 0.004(6) 0.023(6) -0.033(6)
C42 0.063(6) 0.078(7) 0.064(6) 0.021(5) 0.027(5) -0.003(5)
C43 0.080(8) 0.055(7) 0.137(11) 0.008(7) -0.024(7) 0.011(5)
C50 0.057(6) 0.075(7) 0.046(5) -0.016(5) -0.003(4) 0.028(5)
C51 0.051(5) 0.031(4) 0.058(6) -0.016(4) 0.003(4) 0.005(3)
C52 0.228(18) 0.054(8) 0.188(16) -0.019(9) 0.075(13) -0.037(9)
C53 0.051(7) 0.199(14) 0.111(10) -0.080(10) 0.023(6) 0.004(7)
C54 0.146(12) 0.147(12) 0.055(7) -0.016(7) 0.012(8) 0.056(9)

loop_
_atom_type_symbol
_atom_type_description
_atom_type_scat_dispersion_real
_atom_type_scat_dispersion_imag
_atom_type_scat_source
C C 0.0033 0.0016 'International Tables Vol C Tables 4.2.6.8 and 6.1.1.4'
H H 0 0 'International Tables Vol C Tables 4.2.6.8 and 6.1.1.4'
B B 0.0013 0.0007 'International Tables Vol C Tables 4.2.6.8 and 6.1.1.4'
Cl Cl 0.1484 0.1585 'International Tables Vol C Tables 4.2.6.8 and 6.1.1.4'
N N 0.0061 0.0033 'International Tables Vol C Tables 4.2.6.8 and 6.1.1.4'
Ta Ta -0.7052 6.5227 'International Tables Vol C Tables 4.2.6.8 and 6.1.1.4'

loop_
_exptl_crystal_face_index_h
_exptl_crystal_face_index_k
_exptl_crystal_face_index_l
_exptl_crystal_face_perp_dist
-1 3 -5 0.112
1 -6 14 0.086
8 -5 -6 0.153
-3 1 4 0.275
-1 3 -5 0.108
-1 -19 0 0.089
0 15 -1 0.104

loop_
_geom_angle_atom_site_label_1
_geom_angle_atom_site_label_2
_geom_angle_atom_site_label_3
_geom_angle
N7 Ta1 C50 101.8(3)
N7 Ta1 N5 96.0(3)
C50 Ta1 N5 87.3(3)
N7 Ta1 N3 99.2(3)
C50 Ta1 N3 155.8(3)
N5 Ta1 N3 78.8(2)
N7 Ta1 Cl1 95.8(2)
C50 Ta1 Cl1 99.7(2)
N5 Ta1 Cl1 164.69(16)
N3 Ta1 Cl1 89.73(14)
N7 Ta1 N1 174.7(2)
C50 Ta1 N1 83.0(3)
N5 Ta1 N1 82.0(2)
N3 Ta1 N1 75.63(19)
Cl1 Ta1 N1 85.42(15)
N2 B1 N6 109.6(6)
N2 B1 N4 109.3(6)
N6 B1 N4 108.6(6)
N2 N1 C11 105.3(6)
N2 N1 Ta1 119.1(4)
C11 N1 Ta1 135.1(5)
C13 N2 N1 110.8(6)
C13 N2 B1 128.7(6)
N1 N2 B1 120.4(6)
C21 N3 N4 106.4(6)
C21 N3 Ta1 132.0(5)
N4 N3 Ta1 121.5(4)
C23 N4 N3 110.0(5)
C23 N4 B1 128.8(6)
N3 N4 B1 121.2(5)
N6 N5 C31 105.8(5)
N6 N5 Ta1 123.3(4)
C31 N5 Ta1 130.9(5)
C33 N6 N5 110.5(5)
C33 N6 B1 128.0(6)
N5 N6 B1 121.3(5)
C40 N7 Ta1 171.0(5)
N1 C11 C12 110.6(7)
N1 C11 C10 123.9(7)
C12 C11 C10 125.4(7)
C11 C12 C13 106.4(7)
N2 C13 C12 106.9(7)
N2 C13 C14 123.7(7)
C12 C13 C14 129.4(7)
N3 C21 C22 108.9(7)
N3 C21 C20 124.2(7)
C22 C21 C20 126.9(7)
C23 C22 C21 107.0(7)
N4 C23 C22 107.7(7)
N4 C23 C24 123.4(7)
C22 C23 C24 128.9(7)
C32 C31 N5 109.7(7)
C32 C31 C30 127.3(7)
N5 C31 C30 122.9(6)
C31 C32 C33 106.8(6)
N6 C33 C32 107.1(6)
N6 C33 C34 123.1(7)
C32 C33 C34 129.8(7)
N7 C40 C41 112.9(7)
N7 C40 C42 108.4(6)
C41 C40 C42 110.8(8)
N7 C40 C43 107.8(8)
C41 C40 C43 107.4(8)
C42 C40 C43 109.5(7)
C51 C50 Ta1 138.0(7)
C52 C51 C53 107.8(9)
C52 C51 C54 103.6(10)
C53 C51 C54 108.5(10)
C52 C51 C50 113.2(9)
C53 C51 C50 112.2(7)
C54 C51 C50 111.1(7)

loop_
_geom_bond_atom_site_label_1
_geom_bond_atom_site_label_2
_geom_bond_distance
Ta1 N7 1.823(7)
Ta1 C50 2.127(8)
Ta1 N5 2.235(5)
Ta1 N3 2.306(5)
Ta1 Cl1 2.4066(16)
Ta1 N1 2.447(6)
B1 N2 1.529(10)
B1 N6 1.530(10)
B1 N4 1.539(9)
N1 N2 1.354(8)
N1 C11 1.356(9)
N2 C13 1.350(9)
N3 C21 1.343(8)
N3 N4 1.368(7)
N4 C23 1.345(8)
N5 N6 1.361(8)
N5 C31 1.365(9)
N6 C33 1.342(8)
N7 C40 1.443(10)
C10 C11 1.503(11)
C11 C12 1.357(11)
C12 C13 1.381(11)
C13 C14 1.486(11)
C20 C21 1.485(10)
C21 C22 1.391(10)
C22 C23 1.356(10)
C23 C24 1.501(10)
C30 C31 1.493(10)
C31 C32 1.360(10)
C32 C33 1.387(10)
C33 C34 1.470(10)
C40 C41 1.512(11)
C40 C42 1.540(11)
C40 C43 1.549(12)
C50 C51 1.506(11)
C51 C52 1.468(13)
C51 C53 1.492(12)
C51 C54 1.492(13)
